data_4300048
loop_
_publ_author_name
'Vadim Yu. Kukushkin'
'Tatyana B. Pakhomova'
'Nadezhda A. Bokach'
'Gabriele Wagner'
'Maxim L. Kuznetsov'
'Markus Galanski'
'Armando J. L. Pombeiro'

_publ_section_title
;
Iminoacylation. 3. Formation of Platinum(IV)-Based Metallaligands Due to
Facile One-End Addition of vic-Dioximes to Coordinated Organonitriles1-3
;
_journal_name_full 'Inorganic Chemistry'
_journal_page_first 216
_journal_page_last 225
_journal_paper_doi 10.1021/ic990552m
_journal_volume 39
_journal_year 2000
_chemical_formula_sum 'C14 H22 Cl2 N4 O4 Pt'
_chemical_formula_weight 576.33
_space_group_IT_number 14
_symmetry_cell_setting monoclinic
_symmetry_space_group_name_Hall '-P 2yn'
_symmetry_space_group_name_H-M 'P 1 21/n 1'
_atom_sites_solution_hydrogens geom
_atom_sites_solution_primary direct
_atom_sites_solution_secondary difmap
_audit_creation_method SHELXL-97
_cell_angle_alpha 90.00
_cell_angle_beta 100.04(3)
_cell_angle_gamma 90.00
_cell_formula_units_Z 2
_cell_length_a 8.163(3)
_cell_length_b 7.823(3)
_cell_length_c 14.51(4)
_cell_measurement_temperature 293(2)
_cell_volume 912(3)
_computing_structure_refinement 'SHELXL-97 (Sheldrick, 1997)'
_computing_structure_solution 'SHELXS-97 (Sheldrick, 1990)'
_diffrn_ambient_temperature 293(2)
_diffrn_measured_fraction_theta_full 0.414
_diffrn_measured_fraction_theta_max 0.414
_diffrn_radiation_monochromator graphite
_diffrn_radiation_source 'fine-focus sealed tube'
_diffrn_radiation_type MoK\a
_diffrn_radiation_wavelength 0.71069
_diffrn_reflns_av_R_equivalents 0.6574
_diffrn_reflns_av_sigmaI/netI 0.0426
_diffrn_reflns_limit_h_max 16
_diffrn_reflns_limit_h_min 0
_diffrn_reflns_limit_k_max 15
_diffrn_reflns_limit_k_min 0
_diffrn_reflns_limit_l_max 28
_diffrn_reflns_limit_l_min -29
_diffrn_reflns_number 3690
_diffrn_reflns_theta_full 47.43
_diffrn_reflns_theta_max 47.43
_diffrn_reflns_theta_min 2.68
_exptl_absorpt_coefficient_mu 8.008
_exptl_crystal_density_diffrn 2.090
_exptl_crystal_density_method 'not measured'
_exptl_crystal_F_000 552
_refine_diff_density_max 1.526
_refine_diff_density_min -3.877
_refine_diff_density_rms 0.259
_refine_ls_extinction_method none
_refine_ls_goodness_of_fit_ref 1.094
_refine_ls_hydrogen_treatment mixed
_refine_ls_matrix_type full
_refine_ls_number_parameters 115
_refine_ls_number_reflns 3687
_refine_ls_number_restraints 0
_refine_ls_restrained_S_all 1.094
_refine_ls_R_factor_all 0.0559
_refine_ls_R_factor_gt 0.0412
_refine_ls_shift/su_max 0.001
_refine_ls_shift/su_mean 0.000
_refine_ls_structure_factor_coef Fsqd
_refine_ls_weighting_details 'w=1/[\s^2^(Fo^2^)+(0.0633P)^2^+0.6532P] where P=(Fo^2^+2Fc^2^)/3'
_refine_ls_weighting_scheme calc
_refine_ls_wR_factor_gt 0.1060
_refine_ls_wR_factor_ref 0.1117
_reflns_number_gt 3205
_reflns_number_total 3687
_reflns_threshold_expression >2sigma(I)
_cod_depositor_comments
;
The following automatic conversions were performed:

'_refine_ls_weighting_scheme' value 'calc
w=1/[\s^2^(Fo^2^)+(0.0633P)^2^+0.6532P] where P=(Fo^2^+2Fc^2^)/3' was
changed to 'calc'. New tag '_refine_ls_weighting_details' was
created. The value of the new tag was set to
'w=1/[\s^2^(Fo^2^)+(0.0633P)^2^+0.6532P] where P=(Fo^2^+2Fc^2^)/3'.

Automatic conversion script
Id: cif_fix_values 3143 2015-03-26 13:38:13Z robertas 
;
_cod_original_cell_volume 913(3)
_cod_database_code 4300048

loop_
_symmetry_equiv_pos_as_xyz
'x, y, z'
'-x+1/2, y+1/2, -z+1/2'
'-x, -y, -z'
'x-1/2, -y-1/2, z-1/2'

loop_
_atom_site_label
_atom_site_type_symbol
_atom_site_fract_x
_atom_site_fract_y
_atom_site_fract_z
_atom_site_U_iso_or_equiv
_atom_site_adp_type
_atom_site_occupancy
_atom_site_calc_flag
_atom_site_refinement_flags
_atom_site_disorder_assembly
_atom_site_disorder_group
Pt Pt 0.5000 0.5000 0.5000 0.02215(7) Uani 1 d S . .
Cl Cl 0.7868(2) 0.5098(2) 0.51738(12) 0.0433(4) Uani 1 d . . .
O1 O 0.4892(8) 0.8507(6) 0.5584(3) 0.0449(13) Uani 1 d . . .
O2 O 0.5392(7) 0.2025(6) 0.6235(3) 0.0409(11) Uani 1 d . . .
N1 N 0.5058(7) 0.6927(6) 0.5909(3) 0.0306(10) Uani 1 d . . .
N2 N 0.5265(7) 0.3745(6) 0.6218(3) 0.0279(9) Uani 1 d . . .
C1 C 0.5402(8) 0.4662(7) 0.6975(3) 0.0270(11) Uani 1 d . . .
C2 C 0.5229(8) 0.6510(7) 0.6801(3) 0.0272(10) Uani 1 d . . .
C3 C 0.5747(10) 0.3914(8) 0.7931(4) 0.0375(14) Uani 1 d . . .
H3A H 0.6808 0.4349 0.8250 0.045 Uiso 1 calc R . .
H3B H 0.5857 0.2685 0.7874 0.045 Uiso 1 calc R . .
C4 C 0.4439(12) 0.4274(12) 0.8537(5) 0.0476(19) Uani 1 d . . .
H4A H 0.3352 0.4040 0.8169 0.057 Uiso 1 calc R . .
H4B H 0.4607 0.3480 0.9058 0.057 Uiso 1 calc R . .
C5 C 0.4426(10) 0.6067(11) 0.8923(5) 0.0448(17) Uani 1 d . . .
H5A H 0.3639 0.6111 0.9352 0.054 Uiso 1 calc R . .
H5B H 0.5520 0.6316 0.9280 0.054 Uiso 1 calc R . .
C6 C 0.3981(10) 0.7439(10) 0.8197(5) 0.0485(19) Uani 1 d . . .
H6A H 0.3793 0.8494 0.8514 0.058 Uiso 1 calc R . .
H6B H 0.2939 0.7127 0.7803 0.058 Uiso 1 calc R . .
C7 C 0.5262(9) 0.7789(9) 0.7566(4) 0.0383(14) Uani 1 d . . .
H7A H 0.5058 0.8915 0.7290 0.046 Uiso 1 calc R . .
H7B H 0.6364 0.7798 0.7946 0.046 Uiso 1 calc R . .

loop_
_atom_site_aniso_label
_atom_site_aniso_U_11
_atom_site_aniso_U_22
_atom_site_aniso_U_33
_atom_site_aniso_U_23
_atom_site_aniso_U_13
_atom_site_aniso_U_12
Pt 0.02445(13) 0.02160(9) 0.02052(7) 0.00085(15) 0.00422(6) -0.00027(19)
Cl 0.0271(6) 0.0608(11) 0.0429(6) 0.0063(8) 0.0083(5) -0.0030(10)
O1 0.077(4) 0.0250(19) 0.0322(19) 0.0025(16) 0.008(2) 0.002(2)
O2 0.063(4) 0.0235(18) 0.0348(19) 0.0004(16) 0.006(2) 0.006(2)
N1 0.044(3) 0.0229(19) 0.0249(16) -0.0023(16) 0.0075(18) 0.002(2)
N2 0.035(3) 0.026(2) 0.0219(15) 0.0036(15) 0.0042(16) 0.000(2)
C1 0.028(3) 0.031(3) 0.0215(15) -0.0003(14) 0.0047(16) 0.0009(18)
C2 0.028(3) 0.030(2) 0.0235(17) -0.0010(17) 0.0038(17) -0.001(2)
C3 0.051(4) 0.033(3) 0.026(2) 0.003(2) 0.002(2) 0.005(3)
C4 0.065(6) 0.050(4) 0.029(3) 0.003(3) 0.012(3) -0.010(4)
C5 0.047(4) 0.060(5) 0.029(2) -0.005(3) 0.010(3) 0.001(4)
C6 0.047(4) 0.064(5) 0.037(3) 0.001(3) 0.014(3) 0.022(4)
C7 0.046(4) 0.038(3) 0.031(2) -0.009(2) 0.005(2) 0.000(3)

loop_
_atom_type_symbol
_atom_type_description
_atom_type_scat_dispersion_real
_atom_type_scat_dispersion_imag
_atom_type_scat_source
Pt Pt -1.7033 8.3905 'International Tables Vol C Tables 4.2.6.8 and 6.1.1.4'
Cl Cl 0.1484 0.1585 'International Tables Vol C Tables 4.2.6.8 and 6.1.1.4'
O O 0.0106 0.0060 'International Tables Vol C Tables 4.2.6.8 and 6.1.1.4'
N N 0.0061 0.0033 'International Tables Vol C Tables 4.2.6.8 and 6.1.1.4'
C C 0.0033 0.0016 'International Tables Vol C Tables 4.2.6.8 and 6.1.1.4'
H H 0.0000 0.0000 'International Tables Vol C Tables 4.2.6.8 and 6.1.1.4'

loop_
_geom_angle_atom_site_label_1
_geom_angle_atom_site_label_2
_geom_angle_atom_site_label_3
_geom_angle
_geom_angle_site_symmetry_1
_geom_angle_site_symmetry_3
_geom_angle_publ_flag
N2 Pt N2 180.000(1) 3_666 . ?
N2 Pt N1 101.5(2) 3_666 . ?
N2 Pt N1 78.5(2) . . ?
N2 Pt N1 78.5(2) 3_666 3_666 ?
N2 Pt N1 101.5(2) . 3_666 ?
N1 Pt N1 180.0 . 3_666 ?
N2 Pt Cl 91.82(16) 3_666 . ?
N2 Pt Cl 88.18(16) . . ?
N1 Pt Cl 89.78(17) . . ?
N1 Pt Cl 90.22(17) 3_666 . ?
N2 Pt Cl 88.18(16) 3_666 3_666 ?
N2 Pt Cl 91.82(16) . 3_666 ?
N1 Pt Cl 90.22(17) . 3_666 ?
N1 Pt Cl 89.78(17) 3_666 3_666 ?
Cl Pt Cl 180.0 . 3_666 ?
C2 N1 O1 124.6(5) . . ?
C2 N1 Pt 116.6(4) . . ?
O1 N1 Pt 118.7(3) . . ?
C1 N2 O2 122.7(5) . . ?
C1 N2 Pt 117.1(4) . . ?
O2 N2 Pt 120.1(4) . . ?
N2 C1 C2 114.0(4) . . ?
N2 C1 C3 123.1(5) . . ?
C2 C1 C3 122.9(5) . . ?
N1 C2 C1 113.7(4) . . ?
N1 C2 C7 123.3(5) . . ?
C1 C2 C7 123.0(5) . . ?
C1 C3 C4 115.3(6) . . ?
C5 C4 C3 115.9(7) . . ?
C6 C5 C4 114.7(6) . . ?
C5 C6 C7 116.1(6) . . ?
C2 C7 C6 113.6(6) . . ?

loop_
_geom_bond_atom_site_label_1
_geom_bond_atom_site_label_2
_geom_bond_distance
_geom_bond_site_symmetry_2
_geom_bond_publ_flag
Pt N2 2.000(6) 3_666 ?
Pt N2 2.000(6) . ?
Pt N1 1.999(5) . ?
Pt N1 1.999(5) 3_666 ?
Pt Cl 2.3122(19) . ?
Pt Cl 2.3122(19) 3_666 ?
O1 N1 1.322(6) . ?
O2 N2 1.350(6) . ?
N1 C2 1.318(7) . ?
N2 C1 1.300(7) . ?
C1 C2 1.470(7) . ?
C1 C3 1.487(8) . ?
C2 C7 1.491(8) . ?
C3 C4 1.523(10) . ?
C4 C5 1.512(13) . ?
C5 C6 1.504(11) . ?
C6 C7 1.530(10) . ?
